data_7203982
loop_
_publ_author_name
'Ilczyszyn, Maria M.'
'Wierzejewska, Maria'
'Ciunik, Zbigniew'

_publ_section_title
;
 Crystal structure and vibrational spectra of bis(betaine) sulfamate
;
_journal_issue 15
_journal_name_full 'Physical Chemistry Chemical Physics'
_journal_page_first 3503
_journal_paper_doi 10.1039/b003284k
_journal_volume 2
_journal_year 2000
_chemical_formula_sum 'C10 H25 N3 O7 S'
_chemical_formula_weight 331.39
_chemical_name_systematic
;
 ?
;
_space_group_IT_number 14
_symmetry_space_group_name_Hall '-P 2ybc'
_symmetry_space_group_name_H-M 'P 1 21/c 1'
_atom_sites_solution_hydrogens geom
_atom_sites_solution_primary direct
_atom_sites_solution_secondary difmap
_audit_creation_method SHELXL-97
_cell_angle_alpha 90.00
_cell_angle_beta 112.000(10)
_cell_angle_gamma 90.00
_cell_formula_units_Z 4
_cell_length_a 13.4670(10)
_cell_length_b 8.3530(10)
_cell_length_c 14.7010(10)
_cell_measurement_temperature 293(2)
_cell_volume 1533.3(3)
_computing_structure_refinement 'SHELXL-97 (Sheldrick, 1997)'
_computing_structure_solution 'SHELXS-97 (Sheldrick, 1990)'
_diffrn_ambient_temperature 293(2)
_diffrn_measured_fraction_theta_full 0.850
_diffrn_measured_fraction_theta_max 0.850
_diffrn_radiation_monochromator graphite
_diffrn_radiation_source 'fine-focus sealed tube'
_diffrn_radiation_type MoK\a
_diffrn_radiation_wavelength 0.71073
_diffrn_reflns_av_R_equivalents 0.0177
_diffrn_reflns_av_sigmaI/netI 0.0141
_diffrn_reflns_limit_h_max 18
_diffrn_reflns_limit_h_min -11
_diffrn_reflns_limit_k_max 11
_diffrn_reflns_limit_k_min -11
_diffrn_reflns_limit_l_max 19
_diffrn_reflns_limit_l_min -19
_diffrn_reflns_number 10558
_diffrn_reflns_theta_full 28.95
_diffrn_reflns_theta_max 28.95
_diffrn_reflns_theta_min 2.86
_exptl_absorpt_coefficient_mu 0.248
_exptl_absorpt_correction_T_max 0.9294
_exptl_absorpt_correction_T_min 0.9294
_exptl_crystal_density_diffrn 1.436
_exptl_crystal_density_method 'not measured'
_exptl_crystal_F_000 712
_exptl_crystal_size_max 0.30
_exptl_crystal_size_mid 0.30
_exptl_crystal_size_min 0.30
_refine_diff_density_max 0.415
_refine_diff_density_min -0.452
_refine_diff_density_rms 0.052
_refine_ls_extinction_coef 0.0231(14)
_refine_ls_extinction_expression Fc^*^=kFc[1+0.001xFc^2^\l^3^/sin(2\q)]^-1/4^
_refine_ls_extinction_method SHELXL
_refine_ls_goodness_of_fit_ref 1.049
_refine_ls_hydrogen_treatment mixed
_refine_ls_matrix_type full
_refine_ls_number_parameters 289
_refine_ls_number_reflns 3685
_refine_ls_number_restraints 0
_refine_ls_restrained_S_all 1.049
_refine_ls_R_factor_all 0.0307
_refine_ls_R_factor_gt 0.0282
_refine_ls_shift/su_max 0.000
_refine_ls_shift/su_mean 0.000
_refine_ls_structure_factor_coef Fsqd
_refine_ls_weighting_details 'w=1/[\s^2^(Fo^2^)+(0.0440P)^2^+0.5786P] where P=(Fo^2^+2Fc^2^)/3'
_refine_ls_weighting_scheme calc
_refine_ls_wR_factor_gt 0.0763
_refine_ls_wR_factor_ref 0.0783
_reflns_number_gt 3385
_reflns_number_total 3685
_reflns_threshold_expression >2sigma(I)
_cod_data_source_file b003284k.txt
_cod_data_source_block temp100K
_cod_depositor_comments
;
The following automatic conversions were performed:

'_refine_ls_weighting_scheme' value 'calc
w=1/[\s^2^(Fo^2^)+(0.0440P)^2^+0.5786P] where P=(Fo^2^+2Fc^2^)/3' was
changed to 'calc'. New tag '_refine_ls_weighting_details' was
created. The value of the new tag was set to
'w=1/[\s^2^(Fo^2^)+(0.0440P)^2^+0.5786P] where P=(Fo^2^+2Fc^2^)/3'.

Automatic conversion script
Id: cif_fix_values 3143 2015-03-26 13:38:13Z robertas 
;
_cod_original_cell_volume 1533.3(2)
_cod_database_code 7203982

loop_
_symmetry_equiv_pos_as_xyz
'x, y, z'
'-x, y+1/2, -z+1/2'
'-x, -y, -z'
'x, -y-1/2, z-1/2'

loop_
_atom_site_label
_atom_site_type_symbol
_atom_site_fract_x
_atom_site_fract_y
_atom_site_fract_z
_atom_site_U_iso_or_equiv
_atom_site_adp_type
_atom_site_occupancy
_atom_site_calc_flag
_atom_site_refinement_flags
_atom_site_disorder_assembly
_atom_site_disorder_group
O1 O 0.41627(6) -0.56007(9) 0.49748(6) 0.01760(17) Uani 1 d . . .
O2 O 0.31957(6) -0.37253(9) 0.39158(5) 0.01528(16) Uani 1 d . . .
N1 N 0.12276(6) -0.52334(10) 0.39260(6) 0.01079(17) Uani 1 d . . .
C1 C 0.32861(8) -0.49456(12) 0.44056(7) 0.01187(19) Uani 1 d . . .
C2 C 0.23333(7) -0.59326(12) 0.44123(7) 0.01253(19) Uani 1 d . . .
C3 C 0.04650(8) -0.63967(13) 0.41065(8) 0.0159(2) Uani 1 d . . .
C4 C 0.11404(8) -0.36485(12) 0.43749(8) 0.0152(2) Uani 1 d . . .
C5 C 0.09153(8) -0.50422(13) 0.28390(7) 0.0162(2) Uani 1 d . . .
H1O H 0.5000 -0.5000 0.5000 0.074(10) Uiso 1 d S . .
H21 H 0.2359(11) -0.6932(18) 0.4095(10) 0.023(3) Uiso 1 d . . .
H22 H 0.2422(11) -0.6093(17) 0.5078(11) 0.019(3) Uiso 1 d . . .
H31 H -0.0277(12) -0.5987(18) 0.3780(11) 0.023(4) Uiso 1 d . . .
H32 H 0.0671(10) -0.6494(16) 0.4820(10) 0.016(3) Uiso 1 d . . .
H33 H 0.0563(11) -0.7409(18) 0.3841(10) 0.021(3) Uiso 1 d . . .
H41 H 0.1574(11) -0.2890(17) 0.4196(10) 0.019(3) Uiso 1 d . . .
H42 H 0.1370(11) -0.3827(17) 0.5079(11) 0.021(3) Uiso 1 d . . .
H43 H 0.0406(12) -0.3314(17) 0.4096(11) 0.022(3) Uiso 1 d . . .
H51 H 0.0165(12) -0.4728(17) 0.2566(11) 0.017(3) Uiso 1 d . . .
H52 H 0.1034(11) -0.6054(18) 0.2581(10) 0.019(3) Uiso 1 d . . .
H53 H 0.1354(12) -0.4209(18) 0.2733(11) 0.022(3) Uiso 1 d . . .
O3 O 0.08278(6) -0.02969(10) 0.56938(5) 0.01704(16) Uani 1 d . . .
O4 O 0.18034(6) 0.02325(9) 0.47797(5) 0.01576(16) Uani 1 d . . .
N2 N 0.37665(7) -0.01870(10) 0.65099(6) 0.01212(17) Uani 1 d . . .
C6 C 0.17055(8) -0.00643(11) 0.55587(7) 0.01134(18) Uani 1 d . . .
C7 C 0.26566(8) -0.01810(12) 0.65334(7) 0.01280(19) Uani 1 d . . .
C8 C 0.39414(8) -0.16255(12) 0.59758(8) 0.0167(2) Uani 1 d . . .
C9 C 0.40042(8) 0.13029(12) 0.60557(8) 0.0168(2) Uani 1 d . . .
C10 C 0.45268(8) -0.02485(15) 0.75628(8) 0.0185(2) Uani 1 d . . .
H3O H 0.0000 0.0000 0.5000 0.070(9) Uiso 1 d S . .
H71 H 0.2608(11) -0.1166(17) 0.6857(10) 0.018(3) Uiso 1 d . . .
H72 H 0.2623(11) 0.0722(17) 0.6906(10) 0.017(3) Uiso 1 d . . .
H81 H 0.4687(12) -0.1627(17) 0.6053(10) 0.022(3) Uiso 1 d . . .
H82 H 0.3755(11) -0.2543(17) 0.6248(10) 0.019(3) Uiso 1 d . . .
H83 H 0.3508(11) -0.1502(17) 0.5307(11) 0.019(3) Uiso 1 d . . .
H91 H 0.3589(11) 0.1274(17) 0.5383(11) 0.019(3) Uiso 1 d . . .
H92 H 0.3832(11) 0.2219(18) 0.6366(10) 0.022(3) Uiso 1 d . . .
H93 H 0.4754(12) 0.1264(17) 0.6161(10) 0.021(3) Uiso 1 d . . .
H101 H 0.5223(12) -0.0306(17) 0.7575(11) 0.022(4) Uiso 1 d . . .
H102 H 0.4405(12) 0.0724(18) 0.7885(11) 0.024(4) Uiso 1 d . . .
H103 H 0.4358(11) -0.1199(18) 0.7844(11) 0.022(3) Uiso 1 d . . .
S1 S 0.246028(18) 0.06031(3) 0.233082(17) 0.01203(9) Uani 1 d . . .
O1S O 0.28239(7) -0.03690(10) 0.16946(6) 0.02247(18) Uani 1 d . . .
O2S O 0.33139(6) 0.15820(10) 0.30103(6) 0.02168(18) Uani 1 d . . .
O3S O 0.15113(6) 0.15529(10) 0.18039(6) 0.02362(19) Uani 1 d . . .
N1S N 0.20515(7) -0.07342(11) 0.29419(7) 0.01616(18) Uani 1 d . . .
H1N H 0.2569(12) -0.1492(19) 0.3185(11) 0.028(4) Uiso 1 d . . .
H2N H 0.1926(13) -0.0289(19) 0.3412(12) 0.029(4) Uiso 1 d . . .

loop_
_atom_site_aniso_label
_atom_site_aniso_U_11
_atom_site_aniso_U_22
_atom_site_aniso_U_33
_atom_site_aniso_U_23
_atom_site_aniso_U_13
_atom_site_aniso_U_12
O1 0.0085(3) 0.0206(4) 0.0210(4) 0.0064(3) 0.0024(3) -0.0001(3)
O2 0.0138(3) 0.0149(3) 0.0175(4) 0.0027(3) 0.0063(3) 0.0003(3)
N1 0.0085(4) 0.0122(4) 0.0113(4) 0.0007(3) 0.0034(3) 0.0000(3)
C1 0.0100(4) 0.0139(4) 0.0119(4) -0.0020(3) 0.0043(3) -0.0007(3)
C2 0.0083(4) 0.0131(4) 0.0151(5) 0.0021(3) 0.0031(3) 0.0009(3)
C3 0.0105(4) 0.0167(5) 0.0209(5) 0.0035(4) 0.0064(4) -0.0020(4)
C4 0.0139(4) 0.0146(5) 0.0180(5) -0.0022(4) 0.0069(4) 0.0017(4)
C5 0.0142(5) 0.0228(5) 0.0102(4) 0.0010(4) 0.0031(4) -0.0005(4)
O3 0.0089(3) 0.0263(4) 0.0143(3) 0.0025(3) 0.0025(3) -0.0010(3)
O4 0.0147(3) 0.0195(4) 0.0126(3) 0.0014(3) 0.0046(3) 0.0005(3)
N2 0.0091(4) 0.0127(4) 0.0134(4) 0.0009(3) 0.0029(3) 0.0001(3)
C6 0.0100(4) 0.0095(4) 0.0129(4) -0.0001(3) 0.0025(3) 0.0005(3)
C7 0.0082(4) 0.0172(5) 0.0122(4) 0.0008(4) 0.0028(4) 0.0005(3)
C8 0.0143(5) 0.0131(5) 0.0227(5) -0.0021(4) 0.0068(4) 0.0019(4)
C9 0.0140(5) 0.0132(5) 0.0226(5) 0.0032(4) 0.0060(4) -0.0022(4)
C10 0.0095(5) 0.0284(6) 0.0139(5) 0.0023(4) 0.0002(4) 0.0008(4)
S1 0.01013(13) 0.01316(14) 0.01205(13) 0.00011(8) 0.00330(9) -0.00050(8)
O1S 0.0245(4) 0.0286(4) 0.0179(4) -0.0051(3) 0.0121(3) -0.0002(3)
O2S 0.0162(4) 0.0233(4) 0.0227(4) -0.0060(3) 0.0040(3) -0.0074(3)
O3S 0.0146(4) 0.0186(4) 0.0317(4) 0.0078(3) 0.0017(3) 0.0029(3)
N1S 0.0179(4) 0.0165(4) 0.0155(4) 0.0027(3) 0.0079(3) 0.0001(3)

loop_
_atom_type_symbol
_atom_type_description
_atom_type_scat_dispersion_real
_atom_type_scat_dispersion_imag
_atom_type_scat_source
C C 0.0033 0.0016 'International Tables Vol C Tables 4.2.6.8 and 6.1.1.4'
H H 0.0000 0.0000 'International Tables Vol C Tables 4.2.6.8 and 6.1.1.4'
N N 0.0061 0.0033 'International Tables Vol C Tables 4.2.6.8 and 6.1.1.4'
O O 0.0106 0.0060 'International Tables Vol C Tables 4.2.6.8 and 6.1.1.4'
S S 0.1246 0.1234 'International Tables Vol C Tables 4.2.6.8 and 6.1.1.4'

loop_
_geom_angle_atom_site_label_1
_geom_angle_atom_site_label_2
_geom_angle_atom_site_label_3
_geom_angle
_geom_angle_site_symmetry_1
_geom_angle_site_symmetry_3
_geom_angle_publ_flag
C5 N1 C4 109.69(8) . . ?
C5 N1 C2 112.29(8) . . ?
C4 N1 C2 111.03(7) . . ?
C5 N1 C3 108.56(8) . . ?
C4 N1 C3 108.66(8) . . ?
C2 N1 C3 106.49(7) . . ?
O2 C1 O1 126.89(9) . . ?
O2 C1 C2 123.56(9) . . ?
O1 C1 C2 109.54(8) . . ?
N1 C2 C1 118.07(8) . . ?
C8 N2 C9 109.22(8) . . ?
C8 N2 C10 109.35(8) . . ?
C9 N2 C10 108.03(8) . . ?
C8 N2 C7 111.45(8) . . ?
C9 N2 C7 112.67(8) . . ?
C10 N2 C7 105.98(8) . . ?
O4 C6 O3 127.02(9) . . ?
O4 C6 C7 122.95(9) . . ?
O3 C6 C7 110.03(8) . . ?
N2 C7 C6 117.99(8) . . ?
O1S S1 O3S 113.68(5) . . ?
O1S S1 O2S 112.61(5) . . ?
O3S S1 O2S 111.61(5) . . ?
O1S S1 N1S 103.49(5) . . ?
O3S S1 N1S 104.65(5) . . ?
O2S S1 N1S 110.14(5) . . ?

loop_
_geom_bond_atom_site_label_1
_geom_bond_atom_site_label_2
_geom_bond_distance
_geom_bond_site_symmetry_2
_geom_bond_publ_flag
O1 C1 1.2857(12) . ?
O2 C1 1.2275(12) . ?
N1 C5 1.5008(13) . ?
N1 C4 1.5033(13) . ?
N1 C2 1.5073(12) . ?
N1 C3 1.5079(12) . ?
C1 C2 1.5283(13) . ?
O3 C6 1.2846(12) . ?
O4 C6 1.2262(12) . ?
N2 C8 1.5015(13) . ?
N2 C9 1.5025(13) . ?
N2 C10 1.5032(13) . ?
N2 C7 1.5080(12) . ?
C6 C7 1.5259(13) . ?
S1 O1S 1.4550(8) . ?
S1 O3S 1.4564(8) . ?
S1 O2S 1.4586(8) . ?
S1 N1S 1.6518(9) . ?

loop_
_geom_torsion_atom_site_label_1
_geom_torsion_atom_site_label_2
_geom_torsion_atom_site_label_3
_geom_torsion_atom_site_label_4
_geom_torsion
_geom_torsion_site_symmetry_1
_geom_torsion_site_symmetry_2
_geom_torsion_site_symmetry_3
_geom_torsion_site_symmetry_4
_geom_torsion_publ_flag
C5 N1 C2 C1 65.27(11) . . . . ?
C4 N1 C2 C1 -57.94(11) . . . . ?
C3 N1 C2 C1 -176.05(8) . . . . ?
O2 C1 C2 N1 -10.34(14) . . . . ?
O1 C1 C2 N1 170.13(8) . . . . ?
C8 N2 C7 C6 -63.20(11) . . . . ?
C9 N2 C7 C6 59.99(11) . . . . ?
C10 N2 C7 C6 177.93(8) . . . . ?
O4 C6 C7 N2 -9.80(14) . . . . ?
O3 C6 C7 N2 171.09(8) . . . . ?
